data_7247452
loop_
_publ_author_name
'Dubey, Ritesh'
'Singh, Sandeep'

_publ_section_title
;
 Dichlorosubstitution as a steering tool in hydrogen bonded cocrystals:
 the nature of rigid and flexible coformers in crystal structures
;
_journal_issue 40
_journal_name_full CrystEngComm
_journal_page_first 5697
_journal_page_last 5705
_journal_paper_doi 10.1039/D3CE00672G
_journal_volume 25
_journal_year 2023
_chemical_formula_sum 'C24 H16 Cl4 N2 O2'
_chemical_formula_weight 506.19
_space_group_crystal_system triclinic
_space_group_IT_number 2
_space_group_name_Hall '-P 1'
_space_group_name_H-M_alt 'P -1'
_atom_sites_solution_hydrogens geom
_audit_creation_method SHELXL-2018/3
_audit_update_record
;
2023-06-27 deposited with the CCDC.	2023-08-28 downloaded from the CCDC.
;
_cell_angle_alpha 85.572(6)
_cell_angle_beta 79.226(6)
_cell_angle_gamma 71.653(5)
_cell_formula_units_Z 2
_cell_length_a 7.9894(16)
_cell_length_b 9.4955(19)
_cell_length_c 15.762(3)
_cell_measurement_reflns_used 7444
_cell_measurement_temperature 150(2)
_cell_measurement_theta_max 27.6
_cell_measurement_theta_min 3.0
_cell_volume 1114.8(4)
_computing_structure_refinement 'SHELXL-2018/3 (Sheldrick, 2018)'
_diffrn_ambient_temperature 150(2)
_diffrn_measured_fraction_theta_full 0.998
_diffrn_measured_fraction_theta_max 0.996
_diffrn_measurement_device_type 'Rigaku Mercury375R (2x2 bin mode)'
_diffrn_radiation_type MoK\a
_diffrn_radiation_wavelength 0.71073
_diffrn_reflns_av_R_equivalents 0.0807
_diffrn_reflns_av_unetI/netI 0.1043
_diffrn_reflns_Laue_measured_fraction_full 0.998
_diffrn_reflns_Laue_measured_fraction_max 0.996
_diffrn_reflns_limit_h_max 10
_diffrn_reflns_limit_h_min -10
_diffrn_reflns_limit_k_max 12
_diffrn_reflns_limit_k_min -12
_diffrn_reflns_limit_l_max 20
_diffrn_reflns_limit_l_min -20
_diffrn_reflns_number 11845
_diffrn_reflns_point_group_measured_fraction_full 0.998
_diffrn_reflns_point_group_measured_fraction_max 0.996
_diffrn_reflns_theta_full 25.242
_diffrn_reflns_theta_max 27.478
_diffrn_reflns_theta_min 3.024
_exptl_absorpt_coefficient_mu 0.557
_exptl_crystal_density_diffrn 1.508
_exptl_crystal_description Plate
_exptl_crystal_F_000 516
_exptl_crystal_size_max 0.450
_exptl_crystal_size_mid 0.120
_exptl_crystal_size_min 0.100
_refine_diff_density_max 0.300
_refine_diff_density_min -0.367
_refine_diff_density_rms 0.076
_refine_ls_extinction_method none
_refine_ls_goodness_of_fit_ref 1.019
_refine_ls_hydrogen_treatment mixed
_refine_ls_matrix_type full
_refine_ls_number_parameters 293
_refine_ls_number_reflns 5112
_refine_ls_number_restraints 432
_refine_ls_restrained_S_all 0.979
_refine_ls_R_factor_all 0.1219
_refine_ls_R_factor_gt 0.0616
_refine_ls_shift/su_max 0.000
_refine_ls_shift/su_mean 0.000
_refine_ls_structure_factor_coef Fsqd
_refine_ls_weighting_details 'w=1/[\s^2^(Fo^2^)+(0.0446P)^2^+0.2599P] where P=(Fo^2^+2Fc^2^)/3'
_refine_ls_weighting_scheme calc
_refine_ls_wR_factor_gt 0.1145
_refine_ls_wR_factor_ref 0.1343
_reflns_Friedel_coverage 0.000
_reflns_number_gt 2953
_reflns_number_total 5112
_reflns_threshold_expression 'I > 2\s(I)'
_cod_data_source_file d3ce00672g1.cif
_cod_data_source_block datam_CCDC10
_cod_depositor_comments 'Adding full bibliography for 7247442--7247454.cif.'
_cod_database_code 7247452
_shelx_shelxl_version_number 2018/3
_shelx_space_group_comment
;
The symmetry employed for this shelxl refinement is uniquely defined
by the following loop, which should always be used as a source of
symmetry information in preference to the above space-group names.
They are only intended as comments.
;
_shelx_estimated_absorpt_t_min 0.788
_shelx_estimated_absorpt_t_max 0.946

loop_
_space_group_symop_operation_xyz
'x, y, z'
'-x, -y, -z'

loop_
_atom_site_label
_atom_site_type_symbol
_atom_site_fract_x
_atom_site_fract_y
_atom_site_fract_z
_atom_site_U_iso_or_equiv
_atom_site_adp_type
_atom_site_occupancy
_atom_site_site_symmetry_order
_atom_site_calc_flag
_atom_site_refinement_flags_posn
_atom_site_refinement_flags_adp
_atom_site_refinement_flags_occupancy
_atom_site_disorder_assembly
_atom_site_disorder_group
C1 C 1.0024(4) 0.6738(4) 0.2662(2) 0.0218(7) Uani 1 1 d . U . . .
C2 C 1.1357(4) 0.5745(4) 0.2104(2) 0.0247(7) Uani 1 1 d . U . . .
C3 C 1.2497(4) 0.6226(4) 0.1464(2) 0.0271(8) Uani 1 1 d . U . . .
H3 H 1.337649 0.553003 0.108265 0.032 Uiso 1 1 calc R U . . .
C4 C 1.2368(5) 0.7706(4) 0.1376(2) 0.0304(8) Uani 1 1 d . U . . .
H4 H 1.315681 0.804374 0.094000 0.036 Uiso 1 1 calc R U . . .
C5 C 1.1070(5) 0.8687(4) 0.1933(2) 0.0281(8) Uani 1 1 d . U . . .
C6 C 0.9875(4) 0.8242(4) 0.2572(2) 0.0247(7) Uani 1 1 d . U . . .
H6 H 0.897641 0.894861 0.293910 0.030 Uiso 1 1 calc R U . . .
C7 C 0.6420(4) 0.7760(4) 0.1842(2) 0.0221(7) Uani 1 1 d . U . . .
C8 C 0.6729(5) 0.8545(4) 0.1070(2) 0.0277(8) Uani 1 1 d . U . . .
C9 C 0.7376(5) 0.7827(4) 0.0297(2) 0.0374(9) Uani 1 1 d . U . . .
H9 H 0.760679 0.837622 -0.021684 0.045 Uiso 1 1 calc R U . . .
C10 C 0.7696(5) 0.6311(4) 0.0260(2) 0.0371(9) Uani 1 1 d . U . . .
H10 H 0.812533 0.581326 -0.027436 0.045 Uiso 1 1 calc R U . . .
C11 C 0.7375(4) 0.5543(4) 0.1021(2) 0.0271(8) Uani 1 1 d . U . . .
C12 C 0.6768(4) 0.6235(4) 0.1799(2) 0.0234(7) Uani 1 1 d . U . . .
H12 H 0.658244 0.567016 0.231196 0.028 Uiso 1 1 calc R U . . .
C13 C 0.8111(5) 0.8737(4) 0.4857(2) 0.0317(8) Uani 1 1 d . U . . .
H13 H 0.905901 0.892185 0.444905 0.038 Uiso 1 1 calc R U . . .
C14 C 0.7924(5) 0.9129(4) 0.5711(2) 0.0356(9) Uani 1 1 d . U . . .
H14 H 0.872531 0.957195 0.587573 0.043 Uiso 1 1 calc R U . . .
C15 C 0.6578(5) 0.8868(4) 0.6308(2) 0.0320(8) Uani 1 1 d . U . . .
H15 H 0.643372 0.912214 0.689436 0.038 Uiso 1 1 calc R U . . .
C16 C 0.5398(5) 0.8216(4) 0.6044(2) 0.0276(8) Uani 1 1 d . U . . .
C17 C 0.3989(5) 0.7879(4) 0.6647(2) 0.0353(9) Uani 1 1 d . U . . .
H17 H 0.380575 0.813582 0.723546 0.042 Uiso 1 1 calc R U . . .
C18 C 0.2927(5) 0.7208(4) 0.6393(2) 0.0336(9) Uani 1 1 d . U . . .
H18 H 0.202742 0.696311 0.680651 0.040 Uiso 1 1 calc R U . . .
C19 C 0.3137(4) 0.6854(4) 0.5498(2) 0.0250(7) Uani 1 1 d . U . . .
C20 C 0.2060(4) 0.6120(4) 0.5216(2) 0.0292(8) Uani 1 1 d . U . . .
H20 H 0.117993 0.583026 0.562023 0.035 Uiso 1 1 calc R U . . .
C21 C 0.2289(4) 0.5829(4) 0.4361(2) 0.0308(8) Uani 1 1 d . U . . .
H21 H 0.159166 0.532059 0.416074 0.037 Uiso 1 1 calc R U . . .
C22 C 0.3573(4) 0.6297(4) 0.3788(2) 0.0282(8) Uani 1 1 d . U . . .
H22 H 0.368810 0.612659 0.319111 0.034 Uiso 1 1 calc R U . . .
C23 C 0.4459(4) 0.7211(3) 0.4879(2) 0.0206(7) Uani 1 1 d . U . . .
C24 C 0.5666(4) 0.7883(3) 0.5164(2) 0.0224(7) Uani 1 1 d . U . . .
N1 N 0.7035(4) 0.8118(3) 0.45813(17) 0.0233(6) Uani 1 1 d . U . . .
N2 N 0.4645(3) 0.6966(3) 0.40191(17) 0.0232(6) Uani 1 1 d . U . . .
O1 O 0.8944(3) 0.6196(2) 0.32761(14) 0.0265(6) Uani 1 1 d . U . . .
H1 H 0.822(4) 0.691(3) 0.3592(19) 0.040 Uiso 1 1 calc R U . . .
O2 O 0.5783(3) 0.8522(2) 0.25815(14) 0.0291(6) Uani 1 1 d . U . . .
H2 H 0.558(5) 0.796(3) 0.2980(19) 0.044 Uiso 1 1 calc R U . . .
Cl1 Cl 1.15709(13) 0.38556(9) 0.22251(6) 0.0369(3) Uani 1 1 d . U . . .
Cl2 Cl 1.08840(14) 1.05748(10) 0.18607(6) 0.0425(3) Uani 1 1 d . U . . .
Cl3 Cl 0.62907(15) 1.04582(10) 0.11016(6) 0.0446(3) Uani 1 1 d . U . . .
Cl4 Cl 0.77283(13) 0.36348(10) 0.09912(6) 0.0412(3) Uani 1 1 d . U . . .

loop_
_atom_site_aniso_label
_atom_site_aniso_U_11
_atom_site_aniso_U_22
_atom_site_aniso_U_33
_atom_site_aniso_U_23
_atom_site_aniso_U_13
_atom_site_aniso_U_12
C1 0.0208(17) 0.0277(18) 0.0187(17) 0.0066(14) -0.0045(13) -0.0107(15)
C2 0.0279(18) 0.0247(18) 0.0244(18) 0.0000(14) -0.0101(15) -0.0092(15)
C3 0.0227(18) 0.034(2) 0.0243(19) -0.0071(15) 0.0016(15) -0.0107(16)
C4 0.030(2) 0.040(2) 0.0254(19) 0.0040(16) -0.0008(15) -0.0200(17)
C5 0.036(2) 0.0276(19) 0.0253(19) 0.0026(15) -0.0087(15) -0.0152(16)
C6 0.0278(19) 0.0232(17) 0.0231(18) 0.0010(14) -0.0034(14) -0.0088(15)
C7 0.0199(17) 0.0288(18) 0.0190(16) 0.0006(14) -0.0032(14) -0.0098(15)
C8 0.035(2) 0.0271(19) 0.0253(18) 0.0058(14) -0.0074(15) -0.0162(17)
C9 0.051(2) 0.044(2) 0.0218(19) 0.0017(17) 0.0001(17) -0.025(2)
C10 0.052(2) 0.041(2) 0.0211(19) -0.0085(16) -0.0015(17) -0.019(2)
C11 0.0270(19) 0.0286(19) 0.0288(19) -0.0031(15) -0.0036(15) -0.0128(16)
C12 0.0228(17) 0.0261(18) 0.0202(17) 0.0029(14) -0.0026(14) -0.0074(15)
C13 0.030(2) 0.028(2) 0.039(2) 0.0044(17) -0.0088(16) -0.0108(17)
C14 0.039(2) 0.027(2) 0.044(2) -0.0051(17) -0.0137(18) -0.0105(18)
C15 0.039(2) 0.0202(18) 0.033(2) -0.0070(15) -0.0128(17) 0.0024(16)
C16 0.035(2) 0.0209(18) 0.0214(17) -0.0036(14) -0.0018(15) -0.0010(16)
C17 0.043(2) 0.036(2) 0.0178(18) -0.0002(16) 0.0010(16) -0.0041(18)
C18 0.032(2) 0.038(2) 0.0242(19) 0.0030(16) 0.0053(16) -0.0076(18)
C19 0.0226(17) 0.0237(18) 0.0233(17) 0.0068(14) -0.0028(14) -0.0017(15)
C20 0.0229(18) 0.034(2) 0.0315(19) 0.0145(16) -0.0046(15) -0.0132(16)
C21 0.0259(19) 0.028(2) 0.039(2) 0.0077(16) -0.0097(16) -0.0079(16)
C22 0.0276(19) 0.035(2) 0.0234(19) -0.0002(15) -0.0067(15) -0.0095(17)
C23 0.0200(17) 0.0184(17) 0.0203(17) 0.0015(13) -0.0037(13) -0.0017(14)
C24 0.0247(17) 0.0155(16) 0.0236(17) 0.0030(13) -0.0042(14) -0.0021(14)
N1 0.0268(15) 0.0211(15) 0.0217(15) -0.0008(12) -0.0015(12) -0.0083(12)
N2 0.0234(15) 0.0239(15) 0.0208(14) 0.0031(12) -0.0052(12) -0.0052(13)
O1 0.0288(14) 0.0242(13) 0.0259(13) 0.0032(10) 0.0018(10) -0.0118(11)
O2 0.0355(14) 0.0280(14) 0.0203(12) 0.0000(10) 0.0006(11) -0.0080(12)
Cl1 0.0472(6) 0.0235(5) 0.0391(6) -0.0009(4) -0.0046(4) -0.0110(4)
Cl2 0.0570(7) 0.0304(5) 0.0422(6) 0.0054(4) 0.0008(5) -0.0231(5)
Cl3 0.0721(7) 0.0294(5) 0.0356(6) 0.0066(4) -0.0082(5) -0.0224(5)
Cl4 0.0533(6) 0.0290(5) 0.0412(6) -0.0078(4) -0.0019(5) -0.0143(5)

loop_
_atom_type_symbol
_atom_type_description
_atom_type_scat_dispersion_real
_atom_type_scat_dispersion_imag
_atom_type_scat_source
C C 0.0033 0.0016 'International Tables Vol C Tables 4.2.6.8 and 6.1.1.4'
H H 0.0000 0.0000 'International Tables Vol C Tables 4.2.6.8 and 6.1.1.4'
N N 0.0061 0.0033 'International Tables Vol C Tables 4.2.6.8 and 6.1.1.4'
O O 0.0106 0.0060 'International Tables Vol C Tables 4.2.6.8 and 6.1.1.4'
Cl Cl 0.1484 0.1585 'International Tables Vol C Tables 4.2.6.8 and 6.1.1.4'

loop_
_geom_angle_atom_site_label_1
_geom_angle_atom_site_label_2
_geom_angle_atom_site_label_3
_geom_angle
_geom_angle_site_symmetry_1
_geom_angle_site_symmetry_3
_geom_angle_publ_flag
O1 C1 C6 122.8(3) . . ?
O1 C1 C2 118.5(3) . . ?
C6 C1 C2 118.6(3) . . ?
C3 C2 C1 121.4(3) . . ?
C3 C2 Cl1 119.9(3) . . ?
C1 C2 Cl1 118.8(3) . . ?
C4 C3 C2 120.3(3) . . ?
C4 C3 H3 119.8 . . ?
C2 C3 H3 119.8 . . ?
C3 C4 C5 118.4(3) . . ?
C3 C4 H4 120.8 . . ?
C5 C4 H4 120.8 . . ?
C4 C5 C6 122.6(3) . . ?
C4 C5 Cl2 120.1(3) . . ?
C6 C5 Cl2 117.3(3) . . ?
C5 C6 C1 118.6(3) . . ?
C5 C6 H6 120.7 . . ?
C1 C6 H6 120.7 . . ?
O2 C7 C12 123.7(3) . . ?
O2 C7 C8 118.5(3) . . ?
C12 C7 C8 117.8(3) . . ?
C9 C8 C7 121.0(3) . . ?
C9 C8 Cl3 120.1(3) . . ?
C7 C8 Cl3 118.9(3) . . ?
C8 C9 C10 120.7(3) . . ?
C8 C9 H9 119.7 . . ?
C10 C9 H9 119.7 . . ?
C11 C10 C9 118.2(3) . . ?
C11 C10 H10 120.9 . . ?
C9 C10 H10 120.9 . . ?
C12 C11 C10 121.9(3) . . ?
C12 C11 Cl4 118.9(3) . . ?
C10 C11 Cl4 119.1(3) . . ?
C11 C12 C7 120.4(3) . . ?
C11 C12 H12 119.8 . . ?
C7 C12 H12 119.8 . . ?
N1 C13 C14 123.6(3) . . ?
N1 C13 H13 118.2 . . ?
C14 C13 H13 118.2 . . ?
C15 C14 C13 119.2(3) . . ?
C15 C14 H14 120.4 . . ?
C13 C14 H14 120.4 . . ?
C14 C15 C16 119.2(3) . . ?
C14 C15 H15 120.4 . . ?
C16 C15 H15 120.4 . . ?
C24 C16 C15 117.7(3) . . ?
C24 C16 C17 120.6(3) . . ?
C15 C16 C17 121.7(3) . . ?
C18 C17 C16 120.9(3) . . ?
C18 C17 H17 119.5 . . ?
C16 C17 H17 119.5 . . ?
C17 C18 C19 120.7(3) . . ?
C17 C18 H18 119.7 . . ?
C19 C18 H18 119.7 . . ?
C23 C19 C20 117.9(3) . . ?
C23 C19 C18 120.3(3) . . ?
C20 C19 C18 121.8(3) . . ?
C21 C20 C19 119.6(3) . . ?
C21 C20 H20 120.2 . . ?
C19 C20 H20 120.2 . . ?
C20 C21 C22 118.3(3) . . ?
C20 C21 H21 120.8 . . ?
C22 C21 H21 120.8 . . ?
N2 C22 C21 124.6(3) . . ?
N2 C22 H22 117.7 . . ?
C21 C22 H22 117.7 . . ?
N2 C23 C19 122.3(3) . . ?
N2 C23 C24 118.9(3) . . ?
C19 C23 C24 118.9(3) . . ?
N1 C24 C16 122.4(3) . . ?
N1 C24 C23 119.1(3) . . ?
C16 C24 C23 118.5(3) . . ?
C13 N1 C24 117.9(3) . . ?
C22 N2 C23 117.2(3) . . ?
C1 O1 H1 109.5 . . ?
C7 O2 H2 109.5 . . ?

loop_
_geom_bond_atom_site_label_1
_geom_bond_atom_site_label_2
_geom_bond_distance
_geom_bond_site_symmetry_2
_geom_bond_publ_flag
C1 O1 1.356(3) . ?
C1 C6 1.393(4) . ?
C1 C2 1.394(4) . ?
C2 C3 1.379(4) . ?
C2 Cl1 1.747(3) . ?
C3 C4 1.375(5) . ?
C3 H3 0.9500 . ?
C4 C5 1.376(5) . ?
C4 H4 0.9500 . ?
C5 C6 1.390(4) . ?
C5 Cl2 1.748(3) . ?
C6 H6 0.9500 . ?
C7 O2 1.348(4) . ?
C7 C12 1.391(4) . ?
C7 C8 1.401(4) . ?
C8 C9 1.372(5) . ?
C8 Cl3 1.742(3) . ?
C9 C10 1.384(5) . ?
C9 H9 0.9500 . ?
C10 C11 1.380(5) . ?
C10 H10 0.9500 . ?
C11 C12 1.367(4) . ?
C11 Cl4 1.747(3) . ?
C12 H12 0.9500 . ?
C13 N1 1.331(4) . ?
C13 C14 1.393(5) . ?
C13 H13 0.9500 . ?
C14 C15 1.362(5) . ?
C14 H14 0.9500 . ?
C15 C16 1.414(5) . ?
C15 H15 0.9500 . ?
C16 C24 1.409(4) . ?
C16 C17 1.432(5) . ?
C17 C18 1.339(5) . ?
C17 H17 0.9500 . ?
C18 C19 1.443(5) . ?
C18 H18 0.9500 . ?
C19 C23 1.404(4) . ?
C19 C20 1.411(4) . ?
C20 C21 1.364(5) . ?
C20 H20 0.9500 . ?
C21 C22 1.394(4) . ?
C21 H21 0.9500 . ?
C22 N2 1.328(4) . ?
C22 H22 0.9500 . ?
C23 N2 1.366(4) . ?
C23 C24 1.459(4) . ?
C24 N1 1.355(4) . ?
O1 H1 0.86(3) . ?
O2 H2 0.82(4) . ?

loop_
_geom_torsion_atom_site_label_1
_geom_torsion_atom_site_label_2
_geom_torsion_atom_site_label_3
_geom_torsion_atom_site_label_4
_geom_torsion
_geom_torsion_site_symmetry_1
_geom_torsion_site_symmetry_2
_geom_torsion_site_symmetry_3
_geom_torsion_site_symmetry_4
_geom_torsion_publ_flag
O1 C1 C2 C3 179.9(3) . . . . ?
C6 C1 C2 C3 -1.0(5) . . . . ?
O1 C1 C2 Cl1 -0.1(4) . . . . ?
C6 C1 C2 Cl1 179.0(2) . . . . ?
C1 C2 C3 C4 1.5(5) . . . . ?
Cl1 C2 C3 C4 -178.5(3) . . . . ?
C2 C3 C4 C5 -0.6(5) . . . . ?
C3 C4 C5 C6 -0.8(5) . . . . ?
C3 C4 C5 Cl2 178.6(3) . . . . ?
C4 C5 C6 C1 1.3(5) . . . . ?
Cl2 C5 C6 C1 -178.1(3) . . . . ?
O1 C1 C6 C5 178.7(3) . . . . ?
C2 C1 C6 C5 -0.4(5) . . . . ?
O2 C7 C8 C9 -180.0(3) . . . . ?
C12 C7 C8 C9 -0.8(5) . . . . ?
O2 C7 C8 Cl3 0.4(4) . . . . ?
C12 C7 C8 Cl3 179.5(2) . . . . ?
C7 C8 C9 C10 1.7(6) . . . . ?
Cl3 C8 C9 C10 -178.7(3) . . . . ?
C8 C9 C10 C11 -1.0(6) . . . . ?
C9 C10 C11 C12 -0.4(6) . . . . ?
C9 C10 C11 Cl4 178.9(3) . . . . ?
C10 C11 C12 C7 1.2(5) . . . . ?
Cl4 C11 C12 C7 -178.0(3) . . . . ?
O2 C7 C12 C11 178.5(3) . . . . ?
C8 C7 C12 C11 -0.6(5) . . . . ?
N1 C13 C14 C15 0.2(5) . . . . ?
C13 C14 C15 C16 -0.4(5) . . . . ?
C14 C15 C16 C24 -0.8(5) . . . . ?
C14 C15 C16 C17 178.3(3) . . . . ?
C24 C16 C17 C18 1.7(5) . . . . ?
C15 C16 C17 C18 -177.3(3) . . . . ?
C16 C17 C18 C19 -2.2(5) . . . . ?
C17 C18 C19 C23 -0.1(5) . . . . ?
C17 C18 C19 C20 178.7(3) . . . . ?
C23 C19 C20 C21 -2.2(5) . . . . ?
C18 C19 C20 C21 179.0(3) . . . . ?
C19 C20 C21 C22 -1.1(5) . . . . ?
C20 C21 C22 N2 2.6(5) . . . . ?
C20 C19 C23 N2 4.6(5) . . . . ?
C18 C19 C23 N2 -176.6(3) . . . . ?
C20 C19 C23 C24 -176.0(3) . . . . ?
C18 C19 C23 C24 2.8(5) . . . . ?
C15 C16 C24 N1 2.3(5) . . . . ?
C17 C16 C24 N1 -176.7(3) . . . . ?
C15 C16 C24 C23 -179.9(3) . . . . ?
C17 C16 C24 C23 1.0(5) . . . . ?
N2 C23 C24 N1 -6.0(4) . . . . ?
C19 C23 C24 N1 174.6(3) . . . . ?
N2 C23 C24 C16 176.2(3) . . . . ?
C19 C23 C24 C16 -3.2(4) . . . . ?
C14 C13 N1 C24 1.2(5) . . . . ?
C16 C24 N1 C13 -2.5(5) . . . . ?
C23 C24 N1 C13 179.8(3) . . . . ?
C21 C22 N2 C23 -0.3(5) . . . . ?
C19 C23 N2 C22 -3.3(5) . . . . ?
C24 C23 N2 C22 177.3(3) . . . . ?
